data_7119165
loop_
_publ_author_name
'Vijay K. Srirambhatla'
'Rui Guo'
'Sarah L. Price'
'Alastair J. Florence'

_publ_section_title
;
 Isomorphous template induced crystallisation: a robust method for the
 targeted crystallisation of computationally predicted metastable
 polymorphs
;
_journal_name_full Chem.Commun.
_journal_page_first 7384
_journal_volume 52
_journal_year 2016
_chemical_absolute_configuration .
_chemical_formula_moiety 'C16 H15 N1 O1'
_chemical_formula_sum 'C16 H15 N O'
_chemical_formula_weight 237.30
_chemical_name_systematic 'Cyheptamiede Form-III'
_space_group_IT_number 61
_symmetry_cell_setting orthorhombic
_symmetry_space_group_name_Hall '-P 2ac 2ab'
_symmetry_space_group_name_H-M 'P b c a'
_atom_sites_solution_hydrogens difmap
_atom_sites_solution_primary direct
_audit_update_record
;
2016-02-25 deposited with the CCDC.
2016-05-05 downloaded from the CCDC.
;
_cell_angle_alpha 90
_cell_angle_beta 90
_cell_angle_gamma 90
_cell_formula_units_Z 8
_cell_length_a 9.0171(5)
_cell_length_b 11.0071(6)
_cell_length_c 23.9483(13)
_cell_measurement_reflns_used 73
_cell_measurement_temperature 123
_cell_measurement_theta_max 70
_cell_measurement_theta_min 5
_cell_volume 2376.9(2)
_computing_cell_refinement 'USER DEFINED CELL REFINEMENT'
_computing_data_collection 'USER DEFINED DATA COLLECTION'
_computing_data_reduction 'USER DEFINED DATA REDUCTION'
_computing_molecular_graphics 'CAMERON (Watkin et al., 1996)'
_computing_publication_material 'CRYSTALS (Betteridge et al., 2003)'
_computing_structure_refinement 'CRYSTALS (Betteridge et al., 2003)'
_computing_structure_solution 'SHELXS 86 (Sheldrick, 1986)'
_diffrn_ambient_temperature 123
_diffrn_measured_fraction_theta_full 0.995
_diffrn_measured_fraction_theta_max 0.994
_diffrn_measurement_device Serial
_diffrn_measurement_device_type Unknown
_diffrn_measurement_method \w/2\q
_diffrn_radiation_monochromator graphite
_diffrn_radiation_type 'Cu K\a'
_diffrn_radiation_wavelength 1.54178
_diffrn_reflns_av_R_equivalents 0.062
_diffrn_reflns_limit_h_max 11
_diffrn_reflns_limit_h_min -10
_diffrn_reflns_limit_k_max 13
_diffrn_reflns_limit_k_min -13
_diffrn_reflns_limit_l_max 29
_diffrn_reflns_limit_l_min -29
_diffrn_reflns_number 13538
_diffrn_reflns_theta_full 73.089
_diffrn_reflns_theta_max 74.581
_diffrn_reflns_theta_min 6.144
_diffrn_standards_interval_count .
_diffrn_standards_interval_time .
_diffrn_standards_number 0
_exptl_absorpt_coefficient_mu 0.648
_exptl_absorpt_correction_T_max 0.97
_exptl_absorpt_correction_T_min 0.82
_exptl_absorpt_correction_type multi-scan
_exptl_absorpt_process_details 'SADABS (Siemens, 1996)'
_exptl_crystal_colour colourless
_exptl_crystal_density_diffrn 1.326
_exptl_crystal_density_method 'not measured'
_exptl_crystal_description 'thin plate'
_exptl_crystal_F_000 1008
_exptl_crystal_recrystallization_method 'Vapour Deposition'
_exptl_crystal_size_max 0.400
_exptl_crystal_size_mid 0.300
_exptl_crystal_size_min 0.050
_refine_diff_density_max 0.25
_refine_diff_density_min -0.24
_refine_ls_extinction_method None
_refine_ls_goodness_of_fit_ref 0.8911
_refine_ls_hydrogen_treatment mixed
_refine_ls_matrix_type full
_refine_ls_number_parameters 169
_refine_ls_number_reflns 1991
_refine_ls_number_restraints 4
_refine_ls_R_factor_all 0.0518
_refine_ls_R_factor_gt 0.0441
_refine_ls_shift/su_max 0.0002166
_refine_ls_shift/su_mean 0.0000272
_refine_ls_structure_factor_coef F
_refine_ls_weighting_details
;
 Method= Quasi-Unit weights 
 W = 1.0 or 1./4Fsq 
;
_refine_ls_weighting_scheme calc
_refine_ls_wR_factor_all 0.0556
_refine_ls_wR_factor_gt 0.0465
_refine_ls_wR_factor_ref 0.0445
_reflns_limit_h_max 11
_reflns_limit_h_min 0
_reflns_limit_k_max 13
_reflns_limit_k_min 0
_reflns_limit_l_max 29
_reflns_limit_l_min 0
_reflns_number_gt 2099
_reflns_number_total 2414
_reflns_threshold_expression I>2.0\s(I)
_oxford_diffrn_Wilson_B_factor 1.28
_oxford_diffrn_Wilson_scale 1.38
_oxford_refine_ls_r_factor_ref 0.0415
_oxford_refine_ls_scale 0.8555(16)
_oxford_reflns_number_all 2408
_oxford_reflns_threshold_expression_ref I>3.0\s(I)
_cod_data_source_file c6cc01710j2.cif
_cod_data_source_block 1
_cod_original_cell_volume 2376.92(13)
_cod_original_formula_sum 'C16 H15 N1 O1'
_cod_database_code 7119165

loop_
_symmetry_equiv_pos_as_xyz
x,y,z
-x,-y,-z
-x+1/2,y+1/2,z
x+1/2,-y+1/2,-z
x,-y+1/2,z+1/2
-x,y+1/2,-z+1/2
-x+1/2,-y,z+1/2
x+1/2,y,-z+1/2

loop_
_atom_site_label
_atom_site_type_symbol
_atom_site_fract_x
_atom_site_fract_y
_atom_site_fract_z
_atom_site_U_iso_or_equiv
_atom_site_occupancy
_atom_site_adp_type
_atom_site_refinement_flags_posn
_atom_site_refinement_flags_adp
_atom_site_refinement_flags_occupancy
_atom_site_disorder_assembly
_atom_site_disorder_group
_atom_site_attached_hydrogens
H2 H 0.6540 0.5953 0.4179 0.0238 1.0000 Uiso R . . . . .
H3 H 0.8021 0.6759 0.3518 0.0254 1.0000 Uiso R . . . . .
H4 H 0.7883 0.5949 0.2580 0.0291 1.0000 Uiso R . . . . .
H5 H 0.6258 0.4364 0.2395 0.0284 1.0000 Uiso R . . . . .
H6 H 0.3705 0.3379 0.2739 0.0226 1.0000 Uiso R . . . . .
H7 H 0.5102 0.2498 0.2800 0.0230 1.0000 Uiso R . . . . .
H8 H 0.3156 0.1676 0.3293 0.0238 1.0000 Uiso R . . . . .
H9 H 0.4401 0.2095 0.3727 0.0227 1.0000 Uiso R . . . . .
H10 H 0.0682 0.2351 0.3397 0.0244 1.0000 Uiso R . . . . .
H11 H -0.1126 0.3671 0.3764 0.0257 1.0000 Uiso R . . . . .
H12 H -0.0339 0.5215 0.4389 0.0271 1.0000 Uiso R . . . . .
H13 H 0.2187 0.5447 0.4629 0.0235 1.0000 Uiso R . . . . .
H16 H 0.4591 0.4960 0.4507 0.0204 1.0000 Uiso R . . . . .
H17 H 0.3387(18) 0.273(2) 0.4917(10) 0.0500 1.0000 Uiso D . . . . .
H18 H 0.478(2) 0.208(2) 0.5132(9) 0.0500 1.0000 Uiso D . . . . .
O1 O 0.66359(13) 0.30505(13) 0.45471(6) 0.0253 1.0000 Uani . . . . . .
N1 N 0.43950(17) 0.26394(15) 0.49170(7) 0.0199 1.0000 Uani D . . . . .
C1 C 0.55064(18) 0.46566(16) 0.37294(7) 0.0159 1.0000 Uani . . . . . .
C2 C 0.64847(19) 0.56228(16) 0.38254(8) 0.0186 1.0000 Uani . . . . . .
C3 C 0.7368(2) 0.61088(17) 0.34111(8) 0.0212 1.0000 Uani . . . . . .
C4 C 0.7277(2) 0.56306(18) 0.28750(8) 0.0239 1.0000 Uani . . . . . .
C5 C 0.6314(2) 0.46765(17) 0.27721(8) 0.0219 1.0000 Uani . . . . . .
C6 C 0.54269(19) 0.41596(16) 0.31893(7) 0.0170 1.0000 Uani . . . . . .
C7 C 0.44773(19) 0.30892(17) 0.30051(7) 0.0187 1.0000 Uani . . . . . .
C8 C 0.36470(19) 0.23824(16) 0.34569(8) 0.0182 1.0000 Uani . . . . . .
C9 C 0.2488(2) 0.31537(16) 0.37370(7) 0.0168 1.0000 Uani . . . . . .
C10 C 0.09832(19) 0.30055(17) 0.36212(8) 0.0190 1.0000 Uani . . . . . .
C11 C -0.00763(19) 0.37737(18) 0.38564(8) 0.0217 1.0000 Uani . . . . . .
C12 C 0.0370(2) 0.46865(17) 0.42190(8) 0.0208 1.0000 Uani . . . . . .
C13 C 0.18733(19) 0.48322(16) 0.43446(8) 0.0184 1.0000 Uani . . . . . .
C14 C 0.29342(18) 0.40769(16) 0.41009(8) 0.0160 1.0000 Uani . . . . . .
C15 C 0.52928(18) 0.32409(16) 0.45681(7) 0.0166 1.0000 Uani D . . . . .
C16 C 0.45637(19) 0.42678(16) 0.42275(7) 0.0158 1.0000 Uani . . . . . .

loop_
_atom_site_aniso_label
_atom_site_aniso_U_11
_atom_site_aniso_U_22
_atom_site_aniso_U_33
_atom_site_aniso_U_23
_atom_site_aniso_U_13
_atom_site_aniso_U_12
O1 0.0098(6) 0.0331(8) 0.0330(7) 0.0094(6) -0.0004(5) 0.0030(5)
N1 0.0141(7) 0.0213(8) 0.0243(8) 0.0049(6) 0.0002(6) -0.0006(6)
C1 0.0097(8) 0.0156(8) 0.0224(9) 0.0012(7) -0.0009(7) 0.0031(7)
C2 0.0126(8) 0.0183(8) 0.0248(9) -0.0008(7) -0.0020(7) 0.0014(7)
C3 0.0118(8) 0.0187(9) 0.0332(10) 0.0030(8) -0.0014(8) -0.0013(7)
C4 0.0160(9) 0.0279(10) 0.0279(9) 0.0077(8) 0.0025(8) -0.0010(8)
C5 0.0170(9) 0.0275(10) 0.0213(9) 0.0002(8) 0.0005(7) 0.0006(8)
C6 0.0111(8) 0.0164(8) 0.0234(9) 0.0011(7) -0.0007(7) 0.0030(7)
C7 0.0149(8) 0.0197(9) 0.0214(9) -0.0026(7) -0.0006(7) 0.0007(7)
C8 0.0144(8) 0.0150(8) 0.0253(10) -0.0021(7) -0.0020(7) -0.0013(7)
C9 0.0128(7) 0.0161(8) 0.0217(8) 0.0040(7) -0.0004(7) 0.0001(7)
C10 0.0145(8) 0.0197(9) 0.0229(9) 0.0034(7) -0.0018(7) -0.0033(7)
C11 0.0102(8) 0.0268(10) 0.0282(10) 0.0093(8) -0.0009(7) -0.0010(7)
C12 0.0130(8) 0.0203(9) 0.0289(10) 0.0075(8) 0.0048(7) 0.0038(7)
C13 0.0140(8) 0.0167(8) 0.0245(9) 0.0024(7) 0.0020(7) 0.0020(7)
C14 0.0101(8) 0.0144(8) 0.0234(9) 0.0035(7) -0.0004(7) 0.0002(7)
C15 0.0120(8) 0.0170(8) 0.0207(9) -0.0016(7) -0.0023(7) -0.0004(7)
C16 0.0106(8) 0.0156(8) 0.0213(9) -0.0011(7) 0.0000(7) 0.0011(7)

loop_
_atom_type_symbol
_atom_type_scat_dispersion_real
_atom_type_scat_dispersion_imag
_atom_type_scat_Cromer_Mann_a1
_atom_type_scat_Cromer_Mann_b1
_atom_type_scat_Cromer_Mann_a2
_atom_type_scat_Cromer_Mann_b2
_atom_type_scat_Cromer_Mann_a3
_atom_type_scat_Cromer_Mann_b3
_atom_type_scat_Cromer_Mann_a4
_atom_type_scat_Cromer_Mann_b4
_atom_type_scat_Cromer_Mann_c
_atom_type_scat_source
C 0.0181 0.0091 2.3100 20.8439 1.0200 10.2075 1.5886 0.5687 0.8650 51.6512 0.2156 'International Tables Vol C 4.2.6.8 and 6.1.1.4'
H 0.0000 0.0000 0.4930 10.5109 0.3229 26.1257 0.1402 3.1424 0.0408 57.7998 0.0030 'International Tables Vol C 4.2.6.8 and 6.1.1.4'
N 0.0311 0.0180 12.2126 0.0057 3.1322 9.8933 2.0125 28.9975 1.1663 0.5826 -11.5290 'International Tables Vol C 4.2.6.8 and 6.1.1.4'
O 0.0492 0.0322 3.0485 13.2771 2.2868 5.7011 1.5463 0.3239 0.8670 32.9089 0.2508 'International Tables Vol C 4.2.6.8 and 6.1.1.4'

loop_
_geom_angle_atom_site_label_1
_geom_angle_site_symmetry_1
_geom_angle_atom_site_label_2
_geom_angle_site_symmetry_2
_geom_angle_atom_site_label_3
_geom_angle_site_symmetry_3
_geom_angle
_geom_angle_publ_flag
H17 . N1 . H18 . 118.3(19) no
H17 . N1 . C15 . 123.2(13) no
H18 . N1 . C15 . 118.1(13) no
C2 . C1 . C6 . 118.58(16) yes
C2 . C1 . C16 . 115.82(15) yes
C6 . C1 . C16 . 125.56(15) yes
C1 . C2 . H2 . 118.9 no
C1 . C2 . C3 . 122.68(17) yes
H2 . C2 . C3 . 118.4 no
H3 . C3 . C2 . 116.8 no
H3 . C3 . C4 . 124.3 no
C2 . C3 . C4 . 118.88(17) yes
H4 . C4 . C3 . 120.6 no
H4 . C4 . C5 . 120.2 no
C3 . C4 . C5 . 119.24(17) yes
H5 . C5 . C4 . 117.9 no
H5 . C5 . C6 . 119.5 no
C4 . C5 . C6 . 122.64(18) yes
C1 . C6 . C5 . 117.98(16) yes
C1 . C6 . C7 . 126.62(16) yes
C5 . C6 . C7 . 115.40(16) yes
C6 . C7 . H6 . 109.3 no
C6 . C7 . H7 . 109.4 no
H6 . C7 . H7 . 106.9 no
C6 . C7 . C8 . 117.67(15) yes
H6 . C7 . C8 . 105.8 no
H7 . C7 . C8 . 107.2 no
C7 . C8 . H9 . 106.8 no
C7 . C8 . H8 . 110.0 no
H9 . C8 . H8 . 108.7 no
C7 . C8 . C9 . 111.64(14) yes
H9 . C8 . C9 . 111.5 no
H8 . C8 . C9 . 108.2 no
C8 . C9 . C10 . 121.42(16) yes
C8 . C9 . C14 . 119.21(15) yes
C10 . C9 . C14 . 119.29(16) yes
C9 . C10 . H10 . 119.0 no
C9 . C10 . C11 . 121.01(17) yes
H10 . C10 . C11 . 119.9 no
H11 . C11 . C10 . 120.0 no
H11 . C11 . C12 . 120.4 no
C10 . C11 . C12 . 119.56(16) yes
H12 . C12 . C11 . 120.9 no
H12 . C12 . C13 . 119.1 no
C11 . C12 . C13 . 119.92(17) yes
H13 . C13 . C12 . 119.8 no
H13 . C13 . C14 . 119.6 no
C12 . C13 . C14 . 120.43(17) yes
C9 . C14 . C13 . 119.77(16) yes
C9 . C14 . C16 . 120.33(15) yes
C13 . C14 . C16 . 119.90(16) yes
N1 . C15 . O1 . 122.46(17) yes
N1 . C15 . C16 . 115.79(14) yes
O1 . C15 . C16 . 121.56(16) yes
C15 . C16 . C1 . 112.44(14) yes
C15 . C16 . C14 . 114.71(14) yes
C1 . C16 . C14 . 115.01(15) yes
C15 . C16 . H16 . 101.0 no
C1 . C16 . H16 . 107.0 no
C14 . C16 . H16 . 105.1 no

loop_
_geom_bond_atom_site_label_1
_geom_bond_site_symmetry_1
_geom_bond_atom_site_label_2
_geom_bond_site_symmetry_2
_geom_bond_distance
_geom_bond_publ_flag
H2 . C2 . 0.923 no
H3 . C3 . 0.961 no
H4 . C4 . 0.960 no
H5 . C5 . 0.967 no
H6 . C7 . 0.996 no
H7 . C7 . 0.991 no
H8 . C8 . 0.977 no
H9 . C8 . 0.991 no
H10 . C10 . 0.938 no
H11 . C11 . 0.979 no
H12 . C12 . 0.955 no
H13 . C13 . 1.002 no
H16 . C16 . 1.015 no
H17 . N1 . 0.914(16) no
H18 . N1 . 0.876(16) no
O1 . C15 . 1.230(2) yes
N1 . C15 . 1.339(2) yes
C1 . C2 . 1.401(2) yes
C1 . C6 . 1.406(2) yes
C1 . C16 . 1.526(2) yes
C2 . C3 . 1.380(3) yes
C3 . C4 . 1.390(3) yes
C4 . C5 . 1.385(3) yes
C5 . C6 . 1.400(3) yes
C6 . C7 . 1.522(2) yes
C7 . C8 . 1.529(2) yes
C8 . C9 . 1.504(2) yes
C9 . C10 . 1.394(2) yes
C9 . C14 . 1.398(2) yes
C10 . C11 . 1.395(3) yes
C11 . C12 . 1.388(3) yes
C12 . C13 . 1.398(2) yes
C13 . C14 . 1.395(2) yes
C14 . C16 . 1.515(2) yes
C15 . C16 . 1.541(2) yes

loop_
_geom_hbond_atom_site_label_D
_geom_hbond_site_symmetry_D
_geom_hbond_atom_site_label_H
_geom_hbond_site_symmetry_H
_geom_hbond_atom_site_label_A
_geom_hbond_site_symmetry_A
_geom_hbond_angle_DHA
_geom_hbond_distance_DH
_geom_hbond_distance_HA
_geom_hbond_distance_DA
_geom_hbond_publ_flag
C8 . H9 . C15 . 125.75(6) 0.991 2.508 3.190(3) yes
N1 . H17 . O1 4_456 132.0(17) 0.914 2.208 2.901(3) yes
N1 . H18 . C12 4_556 168.2(18) 0.876 2.545 3.407(3) yes
